data_1502594
loop_
_publ_author_name
'Wang, Xiao-Na'
'Shen, Li-Tao'
'Ye, Song'

_publ_section_title
;
 NHC-catalyzed enantioselective [2 + 2] and [2 + 2 + 2] cycloadditions of
 ketenes with isothiocyanates.
;
_journal_issue 24
_journal_name_full 'Organic letters'
_journal_page_first 6382
_journal_page_last 6385
_journal_paper_doi 10.1021/ol202688h
_journal_volume 13
_journal_year 2011
_chemical_absolute_configuration ad
_chemical_formula_moiety 'C27 H24 N2 O4 S'
_chemical_formula_sum 'C27 H24 N2 O4 S'
_chemical_formula_weight 472.54
_chemical_name_systematic
; 
 ? 
;
_space_group_IT_number 19
_symmetry_cell_setting orthorhombic
_symmetry_space_group_name_Hall 'P 2ac 2ab'
_symmetry_space_group_name_H-M 'P 21 21 21'
_atom_sites_solution_hydrogens geom
_atom_sites_solution_primary direct
_atom_sites_solution_secondary difmap
_audit_creation_method SHELXL-97
_cell_angle_alpha 90.00
_cell_angle_beta 90.00
_cell_angle_gamma 90.00
_cell_formula_units_Z 4
_cell_length_a 7.6443(15)
_cell_length_b 9.925(2)
_cell_length_c 31.114(6)
_cell_measurement_reflns_used 7056
_cell_measurement_temperature 173(2)
_cell_measurement_theta_max 27.4819
_cell_measurement_theta_min 1.3089
_cell_volume 2360.6(8)
_computing_cell_refinement 'CrystalClear (Rigaku Inc., 2008)'
_computing_data_collection 'CrystalClear (Rigaku Inc., 2008)'
_computing_data_reduction 'CrystalClear (Rigaku Inc., 2008)'
_computing_molecular_graphics
;
 Mercury: visualization and analysis of crystal structures, C. F. Macrae,
 P. R. Edgington, P. McCabe, E. Pidcock, G. P. Shields, R. Taylor,
 M. Towler and J. van de Streek, J. Appl. Cryst., 39, 453-457, 2006.
;
_computing_publication_material 'SHELX-97 (Sheldrick, 1997)'
_computing_structure_refinement 'SHELXL-97 (Sheldrick, 1997)'
_computing_structure_solution 'SHELXS-97 (Sheldrick, 1990)'
_diffrn_ambient_temperature 173(2)
_diffrn_detector_area_resol_mean 28.5714
_diffrn_measured_fraction_theta_full 0.995
_diffrn_measured_fraction_theta_max 0.995
_diffrn_measurement_device_type 'MM007HF + CCD (Saturn724+)'
_diffrn_measurement_method '\w scans at fixed \c = 45\%'
_diffrn_radiation_monochromator Confocal
_diffrn_radiation_source 'Rotating Anode'
_diffrn_radiation_type MoK\a
_diffrn_radiation_wavelength 0.71073
_diffrn_reflns_av_R_equivalents 0.0417
_diffrn_reflns_av_sigmaI/netI 0.0450
_diffrn_reflns_limit_h_max 7
_diffrn_reflns_limit_h_min -9
_diffrn_reflns_limit_k_max 12
_diffrn_reflns_limit_k_min -10
_diffrn_reflns_limit_l_max 36
_diffrn_reflns_limit_l_min -40
_diffrn_reflns_number 15358
_diffrn_reflns_theta_full 27.48
_diffrn_reflns_theta_max 27.48
_diffrn_reflns_theta_min 2.15
_exptl_absorpt_coefficient_mu 0.174
_exptl_absorpt_correction_T_max 1.0000
_exptl_absorpt_correction_T_min 0.6957
_exptl_absorpt_correction_type multi-scan
_exptl_absorpt_process_details 'CrystalClear (Rigaku Inc., 2008)'
_exptl_crystal_colour Colorless
_exptl_crystal_density_diffrn 1.330
_exptl_crystal_density_method 'not measured'
_exptl_crystal_description block
_exptl_crystal_F_000 992
_exptl_crystal_size_max 0.18
_exptl_crystal_size_mid 0.16
_exptl_crystal_size_min 0.11
_refine_diff_density_max 0.198
_refine_diff_density_min -0.176
_refine_diff_density_rms 0.039
_refine_ls_abs_structure_details 'Flack H D (1983), Acta Cryst. A39, 876-881'
_refine_ls_abs_structure_Flack -0.03(7)
_refine_ls_extinction_method none
_refine_ls_goodness_of_fit_ref 1.092
_refine_ls_hydrogen_treatment constr
_refine_ls_matrix_type full
_refine_ls_number_parameters 309
_refine_ls_number_reflns 5389
_refine_ls_number_restraints 0
_refine_ls_restrained_S_all 1.092
_refine_ls_R_factor_all 0.0508
_refine_ls_R_factor_gt 0.0466
_refine_ls_shift/su_max 0.001
_refine_ls_shift/su_mean 0.000
_refine_ls_structure_factor_coef Fsqd
_refine_ls_weighting_details 'calc w=1/[\s^2^(Fo^2^)+(0.0241P)^2^+0.6494P] where P=(Fo^2^+2Fc^2^)/3'
_refine_ls_weighting_scheme calc
_refine_ls_wR_factor_gt 0.0883
_refine_ls_wR_factor_ref 0.0906
_reflns_number_gt 5020
_reflns_number_total 5389
_reflns_threshold_expression >2sigma(I)
_cod_data_source_file ol202688h_si_003.cif
_cod_data_source_block a
_cod_original_cell_volume 2360.7(8)
_cod_original_sg_symbol_H-M P2(1)2(1)2(1)
_cod_database_code 1502594

loop_
_symmetry_equiv_pos_as_xyz
'x, y, z'
'-x+1/2, -y, z+1/2'
'-x, y+1/2, -z+1/2'
'x+1/2, -y+1/2, -z'

loop_
_atom_site_label
_atom_site_type_symbol
_atom_site_fract_x
_atom_site_fract_y
_atom_site_fract_z
_atom_site_U_iso_or_equiv
_atom_site_adp_type
_atom_site_occupancy
_atom_site_symmetry_multiplicity
_atom_site_calc_flag
_atom_site_refinement_flags
S1 S 0.59973(8) 0.43692(5) 0.861607(18) 0.03416(13) Uani 1 1 d .
O1 O 0.88931(18) 0.56184(14) 0.83360(4) 0.0294(3) Uani 1 1 d .
O2 O 1.0908(2) 0.61146(16) 0.88089(5) 0.0402(4) Uani 1 1 d .
O3 O 0.1413(2) -0.04389(16) 0.94533(6) 0.0536(5) Uani 1 1 d .
O4 O -0.0582(2) 0.11007(19) 0.94697(7) 0.0628(6) Uani 1 1 d .
N1 N 0.6146(2) 0.47495(16) 0.94599(6) 0.0330(4) Uani 1 1 d .
N2 N 0.0952(3) 0.07393(19) 0.94692(6) 0.0399(4) Uani 1 1 d .
C1 C 0.7925(3) 0.5670(2) 0.71321(7) 0.0376(5) Uani 1 1 d .
H1 H 0.7488 0.4785 0.7089 0.045 Uiso 1 1 calc R
C2 C 0.8845(3) 0.6294(2) 0.68056(8) 0.0428(6) Uani 1 1 d .
H2 H 0.9033 0.5839 0.6541 0.051 Uiso 1 1 calc R
C3 C 0.9487(3) 0.7577(2) 0.68648(8) 0.0419(6) Uani 1 1 d .
H3 H 1.0100 0.8017 0.6639 0.050 Uiso 1 1 calc R
C4 C 0.9239(3) 0.8219(2) 0.72520(8) 0.0390(5) Uani 1 1 d .
H4 H 0.9704 0.9096 0.7295 0.047 Uiso 1 1 calc R
C5 C 0.8314(3) 0.7594(2) 0.75790(8) 0.0347(5) Uani 1 1 d .
H5 H 0.8148 0.8047 0.7845 0.042 Uiso 1 1 calc R
C6 C 0.7626(3) 0.6312(2) 0.75215(7) 0.0289(4) Uani 1 1 d .
C7 C 0.6521(3) 0.5641(2) 0.78512(7) 0.0295(4) Uani 1 1 d .
C8 C 0.4673(3) 0.5304(2) 0.77172(8) 0.0379(5) Uani 1 1 d .
H8A H 0.4711 0.4719 0.7460 0.046 Uiso 1 1 calc R
H8B H 0.4098 0.4791 0.7951 0.046 Uiso 1 1 calc R
C9 C 0.3597(3) 0.6539(3) 0.76177(11) 0.0588(8) Uani 1 1 d .
H9A H 0.4155 0.7049 0.7385 0.088 Uiso 1 1 calc R
H9C H 0.3517 0.7106 0.7875 0.088 Uiso 1 1 calc R
H9B H 0.2420 0.6266 0.7528 0.088 Uiso 1 1 calc R
C10 C 0.7134(3) 0.5356(2) 0.82401(7) 0.0287(4) Uani 1 1 d .
C11 C 0.7913(3) 0.8705(2) 0.87463(8) 0.0354(5) Uani 1 1 d .
H11 H 0.9154 0.8665 0.8755 0.042 Uiso 1 1 calc R
C12 C 0.7097(3) 0.9867(2) 0.86060(9) 0.0408(6) Uani 1 1 d .
H12 H 0.7779 1.0623 0.8522 0.049 Uiso 1 1 calc R
C13 C 0.5297(3) 0.9934(2) 0.85877(8) 0.0401(5) Uani 1 1 d .
H13 H 0.4736 1.0733 0.8492 0.048 Uiso 1 1 calc R
C14 C 0.4320(3) 0.8834(2) 0.87096(8) 0.0410(6) Uani 1 1 d .
H14 H 0.3080 0.8872 0.8693 0.049 Uiso 1 1 calc R
C15 C 0.5127(3) 0.7676(2) 0.88559(7) 0.0336(5) Uani 1 1 d .
H15 H 0.4440 0.6929 0.8945 0.040 Uiso 1 1 calc R
C16 C 0.6941(3) 0.7603(2) 0.88734(7) 0.0279(4) Uani 1 1 d .
C17 C 0.9372(3) 0.60169(19) 0.87400(7) 0.0300(5) Uani 1 1 d .
C18 C 0.7907(3) 0.63712(19) 0.90578(7) 0.0281(4) Uani 1 1 d .
C19 C 0.6677(3) 0.51656(19) 0.90967(7) 0.0283(4) Uani 1 1 d .
C20 C 0.8747(3) 0.6724(2) 0.94968(7) 0.0339(5) Uani 1 1 d .
H20B H 0.9088 0.5875 0.9641 0.041 Uiso 1 1 calc R
H20A H 0.9829 0.7246 0.9444 0.041 Uiso 1 1 calc R
C21 C 0.7581(3) 0.7526(3) 0.97999(8) 0.0427(6) Uani 1 1 d .
H21B H 0.7392 0.8430 0.9682 0.064 Uiso 1 1 calc R
H21C H 0.8148 0.7597 1.0082 0.064 Uiso 1 1 calc R
H21A H 0.6454 0.7067 0.9831 0.064 Uiso 1 1 calc R
C22 C 0.4856(3) 0.3723(2) 0.94682(7) 0.0308(5) Uani 1 1 d .
C23 C 0.3099(3) 0.4087(2) 0.94388(8) 0.0357(5) Uani 1 1 d .
H23 H 0.2784 0.5010 0.9416 0.043 Uiso 1 1 calc R
C24 C 0.1817(3) 0.3112(2) 0.94427(8) 0.0372(5) Uani 1 1 d .
H24 H 0.0617 0.3350 0.9418 0.045 Uiso 1 1 calc R
C25 C 0.2314(3) 0.1779(2) 0.94826(7) 0.0330(5) Uani 1 1 d .
C26 C 0.4036(3) 0.1396(2) 0.95248(7) 0.0350(5) Uani 1 1 d .
H26 H 0.4337 0.0473 0.9558 0.042 Uiso 1 1 calc R
C27 C 0.5323(3) 0.2378(2) 0.95183(7) 0.0331(5) Uani 1 1 d .
H27 H 0.6519 0.2134 0.9548 0.040 Uiso 1 1 calc R

loop_
_atom_site_aniso_label
_atom_site_aniso_U_11
_atom_site_aniso_U_22
_atom_site_aniso_U_33
_atom_site_aniso_U_23
_atom_site_aniso_U_13
_atom_site_aniso_U_12
S1 0.0426(3) 0.0334(3) 0.0265(3) -0.0018(2) 0.0002(3) -0.0118(2)
O1 0.0280(7) 0.0339(7) 0.0263(7) -0.0024(6) -0.0004(6) -0.0005(7)
O2 0.0283(8) 0.0525(9) 0.0398(9) -0.0018(7) -0.0055(7) -0.0015(8)
O3 0.0624(12) 0.0354(9) 0.0630(13) -0.0006(8) 0.0048(10) -0.0177(8)
O4 0.0390(10) 0.0651(12) 0.0843(16) -0.0125(11) -0.0012(10) -0.0133(9)
N1 0.0385(10) 0.0327(9) 0.0278(9) 0.0022(7) -0.0014(9) -0.0093(8)
N2 0.0455(11) 0.0429(11) 0.0314(10) -0.0022(8) 0.0017(10) -0.0139(10)
C1 0.0437(13) 0.0368(12) 0.0324(12) -0.0036(10) -0.0002(10) -0.0087(11)
C2 0.0460(13) 0.0502(13) 0.0323(13) -0.0059(10) 0.0058(11) -0.0129(12)
C3 0.0409(13) 0.0460(13) 0.0388(15) 0.0051(10) 0.0056(11) -0.0073(11)
C4 0.0429(13) 0.0305(11) 0.0435(14) 0.0018(9) -0.0004(11) -0.0074(10)
C5 0.0403(12) 0.0291(11) 0.0347(12) -0.0044(9) 0.0007(10) -0.0008(10)
C6 0.0274(10) 0.0315(10) 0.0278(11) -0.0001(9) -0.0030(9) -0.0002(9)
C7 0.0332(11) 0.0274(10) 0.0280(11) -0.0015(9) -0.0019(9) -0.0032(9)
C8 0.0350(12) 0.0458(13) 0.0330(13) 0.0013(10) -0.0037(10) -0.0078(10)
C9 0.0385(15) 0.0625(18) 0.075(2) 0.0001(15) -0.0124(14) 0.0029(13)
C10 0.0278(10) 0.0286(11) 0.0296(11) -0.0041(9) 0.0005(9) -0.0022(8)
C11 0.0321(11) 0.0312(11) 0.0428(14) 0.0020(10) -0.0013(10) -0.0054(9)
C12 0.0467(14) 0.0287(11) 0.0472(15) 0.0009(11) -0.0015(12) -0.0061(10)
C13 0.0477(14) 0.0330(11) 0.0397(14) 0.0005(10) -0.0018(11) 0.0078(10)
C14 0.0343(12) 0.0419(13) 0.0467(16) -0.0001(11) 0.0012(11) 0.0064(10)
C15 0.0330(11) 0.0342(11) 0.0338(13) -0.0012(10) 0.0050(10) -0.0035(9)
C16 0.0314(10) 0.0283(10) 0.0240(10) -0.0037(8) 0.0003(8) -0.0012(9)
C17 0.0336(11) 0.0268(10) 0.0296(12) 0.0020(8) -0.0024(9) -0.0022(8)
C18 0.0295(11) 0.0285(10) 0.0264(11) 0.0001(9) -0.0007(9) -0.0061(8)
C19 0.0303(10) 0.0259(10) 0.0287(11) -0.0006(8) -0.0032(9) -0.0013(8)
C20 0.0389(12) 0.0334(10) 0.0294(12) -0.0004(9) -0.0045(10) -0.0083(10)
C21 0.0507(14) 0.0450(14) 0.0325(13) -0.0084(11) -0.0008(11) -0.0101(12)
C22 0.0397(12) 0.0324(10) 0.0202(11) 0.0004(9) -0.0019(9) -0.0081(9)
C23 0.0407(12) 0.0304(11) 0.0360(13) 0.0017(9) -0.0018(10) -0.0019(9)
C24 0.0352(12) 0.0398(12) 0.0367(13) 0.0004(10) 0.0001(11) -0.0042(10)
C25 0.0378(12) 0.0361(11) 0.0252(12) -0.0017(9) 0.0019(10) -0.0108(10)
C26 0.0437(13) 0.0312(10) 0.0300(12) 0.0012(9) 0.0006(11) -0.0054(10)
C27 0.0360(11) 0.0349(11) 0.0283(12) 0.0028(9) -0.0013(9) -0.0013(9)

loop_
_atom_type_symbol
_atom_type_description
_atom_type_scat_dispersion_real
_atom_type_scat_dispersion_imag
_atom_type_scat_source
C C 0.0033 0.0016 'International Tables Vol C Tables 4.2.6.8 and 6.1.1.4'
H H 0.0000 0.0000 'International Tables Vol C Tables 4.2.6.8 and 6.1.1.4'
N N 0.0061 0.0033 'International Tables Vol C Tables 4.2.6.8 and 6.1.1.4'
O O 0.0106 0.0060 'International Tables Vol C Tables 4.2.6.8 and 6.1.1.4'
S S 0.1246 0.1234 'International Tables Vol C Tables 4.2.6.8 and 6.1.1.4'

loop_
_geom_angle_atom_site_label_1
_geom_angle_atom_site_label_2
_geom_angle_atom_site_label_3
_geom_angle
C10 S1 C19 99.70(10)
C17 O1 C10 120.40(16)
C19 N1 C22 118.17(18)
O3 N2 O4 123.8(2)
O3 N2 C25 118.0(2)
O4 N2 C25 118.2(2)
C2 C1 C6 121.3(2)
C2 C1 H1 119.3
C6 C1 H1 119.3
C3 C2 C1 119.8(2)
C3 C2 H2 120.1
C1 C2 H2 120.1
C4 C3 C2 119.7(2)
C4 C3 H3 120.1
C2 C3 H3 120.1
C3 C4 C5 120.4(2)
C3 C4 H4 119.8
C5 C4 H4 119.8
C4 C5 C6 120.6(2)
C4 C5 H5 119.7
C6 C5 H5 119.7
C5 C6 C1 118.1(2)
C5 C6 C7 122.5(2)
C1 C6 C7 119.35(19)
C10 C7 C6 121.58(18)
C10 C7 C8 122.29(19)
C6 C7 C8 116.13(18)
C9 C8 C7 112.73(19)
C9 C8 H8A 109.0
C7 C8 H8A 109.0
C9 C8 H8B 109.0
C7 C8 H8B 109.0
H8A C8 H8B 107.8
C8 C9 H9A 109.5
C8 C9 H9C 109.5
H9A C9 H9C 109.5
C8 C9 H9B 109.5
H9A C9 H9B 109.5
H9C C9 H9B 109.5
C7 C10 O1 119.51(18)
C7 C10 S1 123.47(16)
O1 C10 S1 115.89(15)
C16 C11 C12 120.6(2)
C16 C11 H11 119.7
C12 C11 H11 119.7
C13 C12 C11 120.2(2)
C13 C12 H12 119.9
C11 C12 H12 119.9
C14 C13 C12 119.5(2)
C14 C13 H13 120.3
C12 C13 H13 120.3
C13 C14 C15 120.6(2)
C13 C14 H14 119.7
C15 C14 H14 119.7
C14 C15 C16 120.1(2)
C14 C15 H15 119.9
C16 C15 H15 119.9
C11 C16 C15 119.0(2)
C11 C16 C18 118.55(18)
C15 C16 C18 122.36(19)
O2 C17 O1 116.78(19)
O2 C17 C18 125.6(2)
O1 C17 C18 117.57(17)
C19 C18 C17 108.72(16)
C19 C18 C16 110.89(16)
C17 C18 C16 106.97(17)
C19 C18 C20 111.24(17)
C17 C18 C20 108.49(17)
C16 C18 C20 110.39(17)
N1 C19 C18 121.49(19)
N1 C19 S1 120.86(16)
C18 C19 S1 117.65(15)
C21 C20 C18 114.95(19)
C21 C20 H20B 108.5
C18 C20 H20B 108.5
C21 C20 H20A 108.5
C18 C20 H20A 108.5
H20B C20 H20A 107.5
C20 C21 H21B 109.5
C20 C21 H21C 109.5
H21B C21 H21C 109.5
C20 C21 H21A 109.5
H21B C21 H21A 109.5
H21C C21 H21A 109.5
C27 C22 C23 120.3(2)
C27 C22 N1 120.8(2)
C23 C22 N1 118.86(19)
C24 C23 C22 120.2(2)
C24 C23 H23 119.9
C22 C23 H23 119.9
C23 C24 C25 118.5(2)
C23 C24 H24 120.7
C25 C24 H24 120.7
C26 C25 C24 122.4(2)
C26 C25 N2 119.2(2)
C24 C25 N2 118.4(2)
C25 C26 C27 118.9(2)
C25 C26 H26 120.5
C27 C26 H26 120.5
C26 C27 C22 119.6(2)
C26 C27 H27 120.2
C22 C27 H27 120.2

loop_
_geom_bond_atom_site_label_1
_geom_bond_atom_site_label_2
_geom_bond_distance
S1 C10 1.756(2)
S1 C19 1.769(2)
O1 C17 1.368(2)
O1 C10 1.402(2)
O2 C17 1.198(2)
O3 N2 1.222(2)
O4 N2 1.226(3)
N1 C19 1.270(3)
N1 C22 1.419(3)
N2 C25 1.466(3)
C1 C2 1.382(3)
C1 C6 1.388(3)
C1 H1 0.9500
C2 C3 1.378(3)
C2 H2 0.9500
C3 C4 1.376(3)
C3 H3 0.9500
C4 C5 1.386(3)
C4 H4 0.9500
C5 C6 1.388(3)
C5 H5 0.9500
C6 C7 1.487(3)
C7 C10 1.328(3)
C7 C8 1.510(3)
C8 C9 1.509(3)
C8 H8A 0.9900
C8 H8B 0.9900
C9 H9A 0.9800
C9 H9C 0.9800
C9 H9B 0.9800
C11 C16 1.381(3)
C11 C12 1.382(3)
C11 H11 0.9500
C12 C13 1.379(3)
C12 H12 0.9500
C13 C14 1.376(3)
C13 H13 0.9500
C14 C15 1.381(3)
C14 H14 0.9500
C15 C16 1.390(3)
C15 H15 0.9500
C16 C18 1.539(3)
C17 C18 1.535(3)
C18 C19 1.526(3)
C18 C20 1.549(3)
C20 C21 1.522(3)
C20 H20B 0.9900
C20 H20A 0.9900
C21 H21B 0.9800
C21 H21C 0.9800
C21 H21A 0.9800
C22 C27 1.390(3)
C22 C23 1.394(3)
C23 C24 1.377(3)
C23 H23 0.9500
C24 C25 1.382(3)
C24 H24 0.9500
C25 C26 1.376(3)
C26 C27 1.386(3)
C26 H26 0.9500
C27 H27 0.9500

loop_
_geom_torsion_atom_site_label_1
_geom_torsion_atom_site_label_2
_geom_torsion_atom_site_label_3
_geom_torsion_atom_site_label_4
_geom_torsion
C6 C1 C2 C3 0.1(4)
C1 C2 C3 C4 1.3(4)
C2 C3 C4 C5 -1.4(4)
C3 C4 C5 C6 0.1(4)
C4 C5 C6 C1 1.3(3)
C4 C5 C6 C7 -175.6(2)
C2 C1 C6 C5 -1.4(3)
C2 C1 C6 C7 175.6(2)
C5 C6 C7 C10 -62.1(3)
C1 C6 C7 C10 121.0(2)
C5 C6 C7 C8 118.1(2)
C1 C6 C7 C8 -58.8(3)
C10 C7 C8 C9 116.4(3)
C6 C7 C8 C9 -63.8(3)
C6 C7 C10 O1 -3.8(3)
C8 C7 C10 O1 176.01(18)
C6 C7 C10 S1 -171.13(16)
C8 C7 C10 S1 8.7(3)
C17 O1 C10 C7 145.81(19)
C17 O1 C10 S1 -46.0(2)
C19 S1 C10 C7 -146.46(18)
C19 S1 C10 O1 45.83(16)
C16 C11 C12 C13 -0.6(4)
C11 C12 C13 C14 -0.1(4)
C12 C13 C14 C15 1.0(4)
C13 C14 C15 C16 -1.2(4)
C12 C11 C16 C15 0.4(4)
C12 C11 C16 C18 -175.6(2)
C14 C15 C16 C11 0.6(4)
C14 C15 C16 C18 176.4(2)
C10 O1 C17 O2 173.96(18)
C10 O1 C17 C18 -9.2(2)
O2 C17 C18 C19 -127.3(2)
O1 C17 C18 C19 56.2(2)
O2 C17 C18 C16 112.9(2)
O1 C17 C18 C16 -63.6(2)
O2 C17 C18 C20 -6.1(3)
O1 C17 C18 C20 177.29(16)
C11 C16 C18 C19 -168.82(19)
C15 C16 C18 C19 15.4(3)
C11 C16 C18 C17 -50.4(2)
C15 C16 C18 C17 133.8(2)
C11 C16 C18 C20 67.4(3)
C15 C16 C18 C20 -108.4(2)
C22 N1 C19 C18 173.06(18)
C22 N1 C19 S1 -6.5(3)
C17 C18 C19 N1 134.3(2)
C16 C18 C19 N1 -108.3(2)
C20 C18 C19 N1 14.9(3)
C17 C18 C19 S1 -46.1(2)
C16 C18 C19 S1 71.2(2)
C20 C18 C19 S1 -165.54(15)
C10 S1 C19 N1 -179.68(18)
C10 S1 C19 C18 0.78(17)
C19 C18 C20 C21 -79.6(2)
C17 C18 C20 C21 160.84(18)
C16 C18 C20 C21 43.9(2)
C19 N1 C22 C27 96.7(2)
C19 N1 C22 C23 -85.4(3)
C27 C22 C23 C24 -2.5(3)
N1 C22 C23 C24 179.5(2)
C22 C23 C24 C25 1.0(4)
C23 C24 C25 C26 1.0(4)
C23 C24 C25 N2 -177.6(2)
O3 N2 C25 C26 -7.1(3)
O4 N2 C25 C26 173.7(2)
O3 N2 C25 C24 171.5(2)
O4 N2 C25 C24 -7.7(3)
C24 C25 C26 C27 -1.4(3)
N2 C25 C26 C27 177.19(19)
C25 C26 C27 C22 -0.2(3)
C23 C22 C27 C26 2.1(3)
N1 C22 C27 C26 -179.93(19)
